data_7205321
loop_
_publ_author_name
'Braga, Dario'
'D'Agostino, Simone'
'Grepioni, Fabrizia'

_publ_section_title
;
 Surprising robustness of a unit cell: isomorphism in caesium
 18-crown[6] complexes with aromatic polycarboxylate anions
;
_journal_issue 5
_journal_name_full CrystEngComm
_journal_page_first 1366
_journal_paper_doi 10.1039/c0ce00363h
_journal_volume 13
_journal_year 2011
_chemical_formula_sum 'C20 H29 Cs O11'
_chemical_formula_weight 578.34
_chemical_name_common 'CROWN ETHER COMPLEX'
_space_group_IT_number 19
_symmetry_cell_setting orthorhombic
_symmetry_space_group_name_Hall 'P 2ac 2ab'
_symmetry_space_group_name_H-M 'P 21 21 21'
_atom_sites_solution_hydrogens geom
_atom_sites_solution_primary direct
_atom_sites_solution_secondary difmap
_audit_creation_method SHELXL-97
_cell_angle_alpha 90.00
_cell_angle_beta 90.00
_cell_angle_gamma 90.00
_cell_formula_units_Z 4
_cell_length_a 8.3337(3)
_cell_length_b 14.6878(4)
_cell_length_c 18.7462(5)
_cell_measurement_reflns_used 3105
_cell_measurement_temperature 293(2)
_cell_measurement_theta_max 32.6505
_cell_measurement_theta_min 2.4395
_cell_volume 2294.60(12)
_computing_cell_refinement
;
CrysAlis RED, Oxford Diffraction Ltd.,
Version 1.171.32.15 (release 10-01-2008 CrysAlis171 .NET)
(compiled Jan 10 2008,16:37:18)
;
_computing_data_collection
;
CrysAlis CCD, Oxford Diffraction Ltd.,
Version 1.171.32.15 (release 10-01-2008 CrysAlis171 .NET)
(compiled Jan 10 2008,16:37:18)
;
_computing_data_reduction
;
CrysAlis RED, Oxford Diffraction Ltd.,
Version 1.171.32.15 (release 10-01-2008 CrysAlis171 .NET)
(compiled Jan 10 2008,16:37:18)
;
_computing_structure_refinement 'SHELXL-97 (Sheldrick, 1997)'
_computing_structure_solution 'SHELXS-97 (Sheldrick, 1990)'
_diffrn_ambient_temperature 293(2)
_diffrn_measured_fraction_theta_full 0.993
_diffrn_measured_fraction_theta_max 0.878
_diffrn_measurement_details
;
1 omega 68.00 101.00 1.0000 110.0000
omega____ theta____ kappa____ phi______ frames
- 26.3143 179.0000 150.0000 33

2 omega 16.00 99.00 1.0000 110.0000
omega____ theta____ kappa____ phi______ frames
- 26.3143 0.0000 90.0000 83

3 omega -46.00 -1.00 1.0000 110.0000
omega____ theta____ kappa____ phi______ frames
- -26.7831 0.0000 30.0000 45

;
_diffrn_measurement_device '92mm CCD camera (sapphire) on \k-goniostat'
_diffrn_measurement_device_type 'Xcalibur S'
_diffrn_measurement_method 'omega scan'
_diffrn_radiation_monochromator graphite
_diffrn_radiation_source 'Enhance (Mo) X-ray Source'
_diffrn_radiation_type MoK\a
_diffrn_radiation_wavelength 0.71073
_diffrn_reflns_av_R_equivalents 0.0339
_diffrn_reflns_av_sigmaI/netI 0.1010
_diffrn_reflns_limit_h_max 9
_diffrn_reflns_limit_h_min -12
_diffrn_reflns_limit_k_max 17
_diffrn_reflns_limit_k_min -21
_diffrn_reflns_limit_l_max 27
_diffrn_reflns_limit_l_min -25
_diffrn_reflns_number 9238
_diffrn_reflns_theta_full 25.00
_diffrn_reflns_theta_max 32.73
_diffrn_reflns_theta_min 2.58
_exptl_absorpt_coefficient_mu 1.671
_exptl_absorpt_correction_T_max 1.00000
_exptl_absorpt_correction_T_min 0.61590
_exptl_absorpt_correction_type multi-scan
_exptl_absorpt_process_details
;
CrysAlis RED, Oxford Diffraction Ltd.,
Version 1.171.33.34 (release 24-02-2009 CrysAlis171 .NET)
(compiled Feb 24 2009,11:20:51)
Empirical absorption correction using spherical harmonics,
implemented in SCALE3 ABSPACK scaling algorithm.
;
_exptl_crystal_colour colourless
_exptl_crystal_density_diffrn 1.674
_exptl_crystal_density_method 'not measured'
_exptl_crystal_description prism
_exptl_crystal_F_000 1168
_exptl_crystal_size_max 0.1
_exptl_crystal_size_mid 0.082
_exptl_crystal_size_min 0.079
_refine_diff_density_max 0.838
_refine_diff_density_min -0.610
_refine_diff_density_rms 0.062
_refine_ls_abs_structure_details 'Flack H D (1983), Acta Cryst. A39, 876-881'
_refine_ls_abs_structure_Flack -0.028(11)
_refine_ls_extinction_method none
_refine_ls_goodness_of_fit_ref 0.698
_refine_ls_hydrogen_treatment mixed
_refine_ls_matrix_type full
_refine_ls_number_parameters 294
_refine_ls_number_reflns 6594
_refine_ls_number_restraints 0
_refine_ls_restrained_S_all 0.698
_refine_ls_R_factor_all 0.0744
_refine_ls_R_factor_gt 0.0328
_refine_ls_shift/su_max 0.001
_refine_ls_shift/su_mean 0.000
_refine_ls_structure_factor_coef Fsqd
_refine_ls_weighting_details 'calc w=1/[\s^2^(Fo^2^)+(0.0167P)^2^+0.0000P] where P=(Fo^2^+2Fc^2^)/3'
_refine_ls_weighting_scheme calc
_refine_ls_wR_factor_gt 0.0426
_refine_ls_wR_factor_ref 0.0472
_reflns_number_gt 3738
_reflns_number_total 6594
_reflns_threshold_expression >2sigma(I)
_cod_data_source_file C0CE00363H.TXT
_cod_data_source_block 2-oh-i
_cod_depositor_comments
;
The following automatic conversions were performed:
'_symmetry_cell_setting' value 'ORTHORHOMBIC' changed to 'orthorhombic'
according to '/home/saulius/struct/CIF-dictionaries/cif_core.dic'
dictionary named 'cif_core.dic' version 2.4.1 from 2010-06-29.

Automatic conversion script
Id: cif_fix_enum 1555 2011-01-17 13:19:09Z saulius 
;
_cod_original_sg_symbol_H-M P212121
_cod_database_code 7205321

loop_
_symmetry_equiv_pos_as_xyz
'x, y, z'
'-x+1/2, -y, z+1/2'
'-x, y+1/2, -z+1/2'
'x+1/2, -y+1/2, -z'

loop_
_atom_site_label
_atom_site_type_symbol
_atom_site_fract_x
_atom_site_fract_y
_atom_site_fract_z
_atom_site_U_iso_or_equiv
_atom_site_adp_type
_atom_site_occupancy
_atom_site_symmetry_multiplicity
_atom_site_calc_flag
_atom_site_refinement_flags
_atom_site_disorder_assembly
_atom_site_disorder_group
Cs1 Cs -0.15909(3) 0.593729(14) 0.945065(10) 0.04443(6) Uani 1 1 d . . .
O1 O -0.2780(3) 0.80647(16) 0.99278(12) 0.0505(7) Uani 1 1 d . . .
O2 O -0.2947(3) 0.75296(15) 0.84600(11) 0.0482(7) Uani 1 1 d . . .
O3 O -0.4561(3) 0.5886(2) 0.81475(11) 0.0565(6) Uani 1 1 d . . .
O4 O -0.4259(3) 0.45041(16) 0.91994(12) 0.0526(7) Uani 1 1 d . . .
O5 O -0.3796(3) 0.50248(14) 1.06460(12) 0.0479(6) Uani 1 1 d . . .
O6 O -0.2375(3) 0.66941(18) 1.09825(12) 0.0507(7) Uani 1 1 d . . .
C1 C -0.2665(5) 0.7621(3) 1.11368(18) 0.0529(11) Uani 1 1 d . . .
H1A H -0.2212 0.7774 1.1598 0.063 Uiso 1 1 calc R . .
H1B H -0.3811 0.7733 1.1155 0.063 Uiso 1 1 calc R . .
C2 C -0.1927(4) 0.8190(2) 1.0578(2) 0.0622(10) Uani 1 1 d . . .
H2A H -0.1965 0.8825 1.0719 0.075 Uiso 1 1 calc R . .
H2B H -0.0812 0.8019 1.0515 0.075 Uiso 1 1 calc R . .
C3 C -0.2087(4) 0.8554(2) 0.9363(2) 0.0623(11) Uani 1 1 d . . .
H3A H -0.0997 0.8343 0.9287 0.075 Uiso 1 1 calc R . .
H3B H -0.2041 0.9195 0.9487 0.075 Uiso 1 1 calc R . .
C4 C -0.3023(5) 0.8441(2) 0.86922(19) 0.0572(11) Uani 1 1 d . . .
H4A H -0.4132 0.8611 0.8775 0.069 Uiso 1 1 calc R . .
H4B H -0.2591 0.8839 0.8326 0.069 Uiso 1 1 calc R . .
C5 C -0.3816(5) 0.7385(3) 0.78217(18) 0.0594(12) Uani 1 1 d . . .
H5A H -0.3354 0.7750 0.7442 0.071 Uiso 1 1 calc R . .
H5B H -0.4920 0.7577 0.7888 0.071 Uiso 1 1 calc R . .
C6 C -0.3780(5) 0.6420(3) 0.76174(17) 0.0589(12) Uani 1 1 d . . .
H6A H -0.4316 0.6339 0.7162 0.071 Uiso 1 1 calc R . .
H6B H -0.2677 0.6220 0.7566 0.071 Uiso 1 1 calc R . .
C7 C -0.4498(5) 0.4957(3) 0.79910(19) 0.0661(12) Uani 1 1 d . . .
H7A H -0.3391 0.4771 0.7925 0.079 Uiso 1 1 calc R . .
H7B H -0.5076 0.4836 0.7552 0.079 Uiso 1 1 calc R . .
C8 C -0.5233(5) 0.4428(3) 0.8590(2) 0.0651(12) Uani 1 1 d . . .
H8A H -0.6297 0.4661 0.8693 0.078 Uiso 1 1 calc R . .
H8B H -0.5333 0.3793 0.8455 0.078 Uiso 1 1 calc R . .
C9 C -0.4877(4) 0.4018(3) 0.97936(19) 0.0557(9) Uani 1 1 d . . .
H9A H -0.4989 0.3379 0.9673 0.067 Uiso 1 1 calc R . .
H9B H -0.5928 0.4253 0.9919 0.067 Uiso 1 1 calc R . .
C10 C -0.3765(4) 0.4121(2) 1.04081(18) 0.0555(9) Uani 1 1 d . . .
H10A H -0.4088 0.3717 1.0791 0.067 Uiso 1 1 calc R . .
H10B H -0.2684 0.3958 1.0264 0.067 Uiso 1 1 calc R . .
C11 C -0.2906(4) 0.5160(3) 1.12829(17) 0.0552(11) Uani 1 1 d . . .
H11A H -0.1784 0.5017 1.1202 0.066 Uiso 1 1 calc R . .
H11B H -0.3307 0.4762 1.1655 0.066 Uiso 1 1 calc R . .
C12 C -0.3070(4) 0.6120(3) 1.15044(16) 0.0544(11) Uani 1 1 d . . .
H12A H -0.4196 0.6270 1.1562 0.065 Uiso 1 1 calc R . .
H12B H -0.2539 0.6211 1.1959 0.065 Uiso 1 1 calc R . .
O7 O 0.0040(2) 0.41131(15) 0.90359(9) 0.0369(5) Uani 1 1 d . . .
O8 O 0.0550(3) 0.41305(17) 0.78714(10) 0.0454(6) Uani 1 1 d . . .
O9 O -0.4163(3) 0.04780(16) 0.92479(12) 0.0503(7) Uani 1 1 d . . .
O10 O -0.3782(3) 0.17507(14) 0.98715(10) 0.0429(6) Uani 1 1 d . . .
H10O H -0.4231 0.1461 1.0187 0.064 Uiso 1 1 calc R . .
O11 O -0.0425(3) 0.09149(19) 0.71102(11) 0.0410(6) Uani 1 1 d . . .
C13 C -0.2422(3) 0.1611(2) 0.87710(15) 0.0282(7) Uani 1 1 d . . .
C14 C -0.1764(4) 0.24751(18) 0.88511(13) 0.0301(7) Uani 1 1 d . . .
H14 H -0.2042 0.2829 0.9243 0.036 Uiso 1 1 calc R . .
C15 C -0.0691(4) 0.2812(2) 0.83479(15) 0.0276(7) Uani 1 1 d . . .
C16 C -0.0294(4) 0.2277(2) 0.77660(14) 0.0286(7) Uani 1 1 d . . .
H16 H 0.0393 0.2507 0.7419 0.034 Uiso 1 1 calc R . .
C17 C -0.0904(4) 0.1403(2) 0.76910(15) 0.0288(7) Uani 1 1 d . . .
C18 C -0.1987(3) 0.1076(2) 0.81903(13) 0.0293(7) Uani 1 1 d . . .
H18 H -0.2423 0.0497 0.8137 0.035 Uiso 1 1 calc R . .
C19 C -0.3553(4) 0.12190(19) 0.93101(15) 0.0325(7) Uani 1 1 d . . .
C20 C 0.0022(4) 0.37602(19) 0.84232(17) 0.0315(7) Uani 1 1 d . . .
H11O H -0.066(5) 0.039(2) 0.7119(19) 0.066(14) Uiso 1 1 d . . .

loop_
_atom_site_aniso_label
_atom_site_aniso_U_11
_atom_site_aniso_U_22
_atom_site_aniso_U_33
_atom_site_aniso_U_23
_atom_site_aniso_U_13
_atom_site_aniso_U_12
Cs1 0.05342(11) 0.03381(9) 0.04605(9) -0.00069(12) 0.01340(12) -0.00251(13)
O1 0.0552(17) 0.0404(15) 0.0559(14) 0.0002(13) -0.0019(13) -0.0110(13)
O2 0.0608(18) 0.0414(15) 0.0425(12) 0.0085(11) 0.0036(12) 0.0122(13)
O3 0.0612(15) 0.0596(17) 0.0486(13) -0.0087(16) 0.0118(12) 0.0028(17)
O4 0.0473(14) 0.0518(15) 0.0586(15) -0.0073(12) 0.0032(13) -0.0157(12)
O5 0.0565(16) 0.0404(13) 0.0467(13) 0.0049(12) 0.0070(14) 0.0090(12)
O6 0.0553(16) 0.0510(17) 0.0459(13) -0.0011(13) 0.0067(12) 0.0135(13)
C1 0.060(3) 0.053(3) 0.046(2) -0.014(2) -0.017(2) 0.009(2)
C2 0.058(3) 0.052(2) 0.076(2) -0.018(2) -0.020(3) -0.002(2)
C3 0.075(3) 0.0330(18) 0.079(3) 0.002(2) 0.023(3) -0.0073(18)
C4 0.073(3) 0.034(2) 0.065(2) 0.0185(18) 0.021(2) 0.006(2)
C5 0.053(3) 0.078(3) 0.047(2) 0.023(2) 0.011(2) 0.018(2)
C6 0.050(3) 0.094(3) 0.0332(17) -0.003(2) 0.0000(19) 0.008(2)
C7 0.076(3) 0.069(3) 0.054(2) -0.024(2) -0.009(2) 0.009(3)
C8 0.063(3) 0.050(3) 0.082(3) -0.024(2) -0.008(3) -0.003(2)
C9 0.047(2) 0.0306(19) 0.089(3) -0.002(2) 0.021(2) -0.004(2)
C10 0.057(2) 0.0360(18) 0.073(2) 0.017(2) 0.021(2) 0.000(2)
C11 0.052(3) 0.068(3) 0.047(2) 0.024(2) 0.0068(19) 0.009(2)
C12 0.050(2) 0.077(3) 0.0364(16) 0.0035(19) 0.0004(17) 0.019(2)
O7 0.0514(13) 0.0278(11) 0.0316(10) -0.0048(12) -0.0045(10) -0.0029(14)
O8 0.0709(15) 0.0277(12) 0.0376(11) 0.0042(12) 0.0044(11) -0.0072(14)
O9 0.0465(14) 0.0404(15) 0.0639(18) -0.0115(13) 0.0131(12) -0.0201(12)
O10 0.0589(19) 0.0311(12) 0.0387(11) -0.0034(10) 0.0141(12) -0.0064(12)
O11 0.0613(15) 0.0240(12) 0.0378(11) -0.0048(14) 0.0104(11) -0.0008(17)
C13 0.0266(17) 0.0254(17) 0.0327(16) 0.0034(14) -0.0015(14) 0.0014(14)
C14 0.0356(18) 0.0246(15) 0.0302(14) -0.0033(12) 0.0002(17) 0.0028(17)
C15 0.0317(18) 0.0195(16) 0.0317(15) 0.0025(14) -0.0080(15) 0.0052(14)
C16 0.0350(18) 0.0226(16) 0.0283(16) 0.0029(14) 0.0005(15) 0.0025(15)
C17 0.0365(18) 0.0228(16) 0.0270(15) -0.0011(13) -0.0034(15) 0.0074(14)
C18 0.0341(18) 0.0195(17) 0.0344(14) -0.0028(13) -0.0054(13) 0.0007(14)
C19 0.0270(16) 0.0315(16) 0.0389(18) 0.0017(13) 0.0022(18) 0.0062(16)
C20 0.0328(19) 0.0212(16) 0.0404(18) 0.0007(15) -0.0072(17) 0.0043(14)

loop_
_atom_type_symbol
_atom_type_description
_atom_type_scat_dispersion_real
_atom_type_scat_dispersion_imag
_atom_type_scat_source
C C 0.0033 0.0016 'International Tables Vol C Tables 4.2.6.8 and 6.1.1.4'
H H 0.0000 0.0000 'International Tables Vol C Tables 4.2.6.8 and 6.1.1.4'
O O 0.0106 0.0060 'International Tables Vol C Tables 4.2.6.8 and 6.1.1.4'
Cs Cs -0.3680 2.1192 'International Tables Vol C Tables 4.2.6.8 and 6.1.1.4'

loop_
_geom_angle_atom_site_label_1
_geom_angle_atom_site_label_2
_geom_angle_atom_site_label_3
_geom_angle
_geom_angle_site_symmetry_1
_geom_angle_site_symmetry_3
_geom_angle_publ_flag
O4 Cs1 O7 71.92(6) . . ?
O4 Cs1 O6 103.28(6) . . ?
O7 Cs1 O6 128.63(5) . . ?
O4 Cs1 O5 53.73(6) . . ?
O7 Cs1 O5 93.76(5) . . ?
O6 Cs1 O5 52.31(6) . . ?
O4 Cs1 O2 98.94(6) . . ?
O7 Cs1 O2 129.91(5) . . ?
O6 Cs1 O2 101.45(6) . . ?
O5 Cs1 O2 120.80(6) . . ?
O4 Cs1 O11 102.64(6) . 3_556 ?
O7 Cs1 O11 63.65(6) . 3_556 ?
O6 Cs1 O11 153.88(7) . 3_556 ?
O5 Cs1 O11 153.01(6) . 3_556 ?
O2 Cs1 O11 71.27(6) . 3_556 ?
O4 Cs1 O1 117.10(6) . . ?
O7 Cs1 O1 170.98(6) . . ?
O6 Cs1 O1 51.29(6) . . ?
O5 Cs1 O1 91.92(5) . . ?
O2 Cs1 O1 51.42(5) . . ?
O11 Cs1 O1 112.49(6) 3_556 . ?
O4 Cs1 O3 50.78(7) . . ?
O7 Cs1 O3 96.71(6) . . ?
O6 Cs1 O3 120.05(6) . . ?
O5 Cs1 O3 94.25(6) . . ?
O2 Cs1 O3 49.89(7) . . ?
O11 Cs1 O3 75.23(6) 3_556 . ?
O1 Cs1 O3 89.85(6) . . ?
O4 Cs1 O1 159.47(6) . 4_567 ?
O7 Cs1 O1 92.59(5) . 4_567 ?
O6 Cs1 O1 75.52(6) . 4_567 ?
O5 Cs1 O1 116.16(5) . 4_567 ?
O2 Cs1 O1 101.39(6) . 4_567 ?
O11 Cs1 O1 81.32(5) 3_556 4_567 ?
O1 Cs1 O1 78.60(3) . 4_567 ?
O3 Cs1 O1 147.52(6) . 4_567 ?
O4 Cs1 C10 39.68(7) . . ?
O7 Cs1 C10 73.30(7) . . ?
O6 Cs1 C10 73.13(7) . . ?
O5 Cs1 C10 21.99(6) . . ?
O2 Cs1 C10 129.69(7) . . ?
O11 Cs1 C10 131.22(7) 3_556 . ?
O1 Cs1 C10 113.18(7) . . ?
O3 Cs1 C10 88.65(7) . . ?
O1 Cs1 C10 123.82(7) 4_567 . ?
O4 Cs1 C11 74.04(7) . . ?
O7 Cs1 C11 95.39(7) . . ?
O6 Cs1 C11 38.55(8) . . ?
O5 Cs1 C11 21.42(7) . . ?
O2 Cs1 C11 130.30(7) . . ?
O11 Cs1 C11 158.27(8) 3_556 . ?
O1 Cs1 C11 87.36(7) . . ?
O3 Cs1 C11 115.15(7) . . ?
O1 Cs1 C11 94.74(7) 4_567 . ?
C10 Cs1 C11 36.67(8) . . ?
O4 Cs1 O9 96.22(6) . 4_557 ?
O7 Cs1 O9 56.91(5) . 4_557 ?
O6 Cs1 O9 73.57(5) . 4_557 ?
O5 Cs1 O9 67.99(5) . 4_557 ?
O2 Cs1 O9 164.79(6) . 4_557 ?
O11 Cs1 O9 106.68(6) 3_556 4_557 ?
O1 Cs1 O9 119.38(5) . 4_557 ?
O3 Cs1 O9 145.07(6) . 4_557 ?
O1 Cs1 O9 63.57(5) 4_567 4_557 ?
C10 Cs1 O9 63.42(7) . 4_557 ?
C11 Cs1 O9 53.45(7) . 4_557 ?
C3 O1 C2 112.0(3) . . ?
C3 O1 Cs1 98.78(17) . . ?
C2 O1 Cs1 101.45(18) . . ?
C3 O1 Cs1 112.90(19) . 4_467 ?
C2 O1 Cs1 96.19(18) . 4_467 ?
Cs1 O1 Cs1 134.43(7) . 4_467 ?
C4 O2 C5 112.4(3) . . ?
C4 O2 Cs1 122.16(19) . . ?
C5 O2 Cs1 124.3(2) . . ?
C7 O3 C6 112.0(3) . . ?
C7 O3 Cs1 98.2(2) . . ?
C6 O3 Cs1 98.80(18) . . ?
C8 O4 C9 112.8(3) . . ?
C8 O4 Cs1 126.3(2) . . ?
C9 O4 Cs1 118.87(19) . . ?
C10 O5 C11 113.0(3) . . ?
C10 O5 Cs1 99.43(16) . . ?
C11 O5 Cs1 103.34(18) . . ?
C1 O6 C12 111.3(3) . . ?
C1 O6 Cs1 124.2(2) . . ?
C12 O6 Cs1 120.3(2) . . ?
O6 C1 C2 109.2(3) . . ?
O1 C2 C1 109.1(3) . . ?
O1 C3 C4 111.3(3) . . ?
O1 C3 Cs1 60.21(15) . . ?
C4 C3 Cs1 88.9(2) . . ?
O2 C4 C3 110.1(3) . . ?
O2 C5 C6 110.8(3) . . ?
O3 C6 C5 109.9(3) . . ?
O3 C7 C8 109.5(3) . . ?
O4 C8 C7 109.4(3) . . ?
O4 C9 C10 109.3(3) . . ?
O5 C10 C9 109.4(3) . . ?
O5 C10 Cs1 58.58(15) . . ?
C9 C10 Cs1 90.1(2) . . ?
O5 C11 C12 108.8(3) . . ?
O5 C11 Cs1 55.23(14) . . ?
C12 C11 Cs1 89.66(19) . . ?
O6 C12 C11 109.7(3) . . ?
C20 O7 Cs1 125.31(18) . . ?
C19 O9 Cs1 131.1(2) . 4_457 ?
C17 O11 Cs1 146.4(2) . 3_546 ?
C14 C13 C18 119.8(3) . . ?
C14 C13 C19 121.8(3) . . ?
C18 C13 C19 118.3(3) . . ?
C13 C14 C15 120.3(3) . . ?
C16 C15 C14 119.1(3) . . ?
C16 C15 C20 120.0(3) . . ?
C14 C15 C20 120.9(3) . . ?
C15 C16 C17 121.2(3) . . ?
O11 C17 C18 123.2(3) . . ?
O11 C17 C16 117.4(3) . . ?
C18 C17 C16 119.4(3) . . ?
C17 C18 C13 120.2(3) . . ?
O9 C19 O10 123.2(3) . . ?
O9 C19 C13 123.2(3) . . ?
O10 C19 C13 113.6(3) . . ?
O8 C20 O7 124.8(3) . . ?
O8 C20 C15 117.4(3) . . ?
O7 C20 C15 117.8(3) . . ?

loop_
_geom_bond_atom_site_label_1
_geom_bond_atom_site_label_2
_geom_bond_distance
_geom_bond_site_symmetry_2
_geom_bond_publ_flag
Cs1 O4 3.098(2) . ?
Cs1 O7 3.103(2) . ?
Cs1 O6 3.148(2) . ?
Cs1 O5 3.193(2) . ?
Cs1 O2 3.193(2) . ?
Cs1 O11 3.374(2) 3_556 ?
Cs1 O1 3.398(2) . ?
Cs1 O3 3.479(2) . ?
Cs1 O1 3.687(2) 4_567 ?
Cs1 C10 3.691(3) . ?
Cs1 C11 3.782(3) . ?
Cs1 O9 3.790(2) 4_557 ?
O1 C3 1.404(4) . ?
O1 C2 1.424(4) . ?
O1 Cs1 3.687(2) 4_467 ?
O2 C4 1.410(4) . ?
O2 C5 1.415(4) . ?
O3 C7 1.396(4) . ?
O3 C6 1.423(4) . ?
O4 C8 1.406(4) . ?
O4 C9 1.420(4) . ?
O5 C10 1.401(4) . ?
O5 C11 1.420(4) . ?
O6 C1 1.412(4) . ?
O6 C12 1.416(4) . ?
C1 C2 1.474(5) . ?
C3 C4 1.489(5) . ?
C5 C6 1.470(5) . ?
C7 C8 1.497(5) . ?
C9 C10 1.486(4) . ?
C11 C12 1.476(5) . ?
O7 C20 1.260(3) . ?
O8 C20 1.249(3) . ?
O9 C19 1.207(3) . ?
O9 Cs1 3.790(2) 4_457 ?
O10 C19 1.324(3) . ?
O11 C17 1.363(3) . ?
O11 Cs1 3.374(2) 3_546 ?
C13 C14 1.390(4) . ?
C13 C18 1.391(4) . ?
C13 C19 1.498(4) . ?
C14 C15 1.391(4) . ?
C15 C16 1.385(4) . ?
C15 C20 1.521(4) . ?
C16 C17 1.388(4) . ?
C17 C18 1.386(4) . ?
